data_7245731
loop_
_publ_author_name
'Pavithra, Elavarasan'
'Kannadasan, Sathananthan'
'Shanmugam, Ponnusamy'

_publ_section_title
;
 Synthesis of 5-aryl-3,3&#x2032;-bis-indolyl and bis-7-aza-indolyl
 methanone derivatives from 5-bromo-7-azaindoles via sequential
 methylenation using microwave irradiation, CAN oxidation, and Suzuki
 coupling reactions
;
_journal_issue 47
_journal_name_full 'RSC Advances'
_journal_page_first 30712
_journal_page_last 30721
_journal_paper_doi 10.1039/D2RA05849A
_journal_volume 12
_journal_year 2022
_chemical_formula_moiety 'C17 H14 N4 O'
_chemical_formula_sum 'C17 H14 N4 O'
_chemical_formula_weight 290.32
_space_group_crystal_system monoclinic
_space_group_IT_number 15
_space_group_name_Hall '-C 2yc'
_space_group_name_H-M_alt 'C 1 2/c 1'
_atom_sites_solution_hydrogens geom
_audit_creation_method SHELXL-2018/3
_audit_update_record
;
2022-05-11 deposited with the CCDC.	2022-10-18 downloaded from the CCDC.
;
_cell_angle_alpha 90
_cell_angle_beta 112.920(3)
_cell_angle_gamma 90
_cell_formula_units_Z 4
_cell_length_a 10.9221(11)
_cell_length_b 11.2501(11)
_cell_length_c 12.3823(11)
_cell_measurement_reflns_used 9888
_cell_measurement_temperature 297(2)
_cell_measurement_theta_max 33.15
_cell_measurement_theta_min 2.72
_cell_volume 1401.4(2)
_computing_cell_refinement 'APEX3/SAINT (Bruker, 2016)'
_computing_data_collection 'APEX3 (Bruker, 2016)'
_computing_data_reduction 'SAINT/XPREP (Bruker, 2016)'
_computing_molecular_graphics 'ORTEP3 (Farrugia, 1997) and Mercury (Bruno et al., 2002)'
_computing_publication_material 'SHELXL-2018/3 (Sheldrick, 2018)'
_computing_structure_refinement 'SHELXL-2018/3 (Sheldrick, 2018)'
_computing_structure_solution 'SHELXT-2018/2 (Sheldrick, 2018)'
_diffrn_ambient_temperature 297(2)
_diffrn_measured_fraction_theta_full 0.983
_diffrn_measured_fraction_theta_max 0.989
_diffrn_measurement_device_type 'Bruker D8 VENTURE diffractometer with PHOTON II detector'
_diffrn_measurement_method '\w and \f scan'
_diffrn_radiation_monochromator graphite
_diffrn_radiation_source 'fine-focus sealed tube'
_diffrn_radiation_type MoK\a
_diffrn_radiation_wavelength 0.71073
_diffrn_reflns_av_R_equivalents 0.0247
_diffrn_reflns_av_unetI/netI 0.0139
_diffrn_reflns_Laue_measured_fraction_full 0.983
_diffrn_reflns_Laue_measured_fraction_max 0.989
_diffrn_reflns_limit_h_max 15
_diffrn_reflns_limit_h_min -15
_diffrn_reflns_limit_k_max 15
_diffrn_reflns_limit_k_min -15
_diffrn_reflns_limit_l_max 17
_diffrn_reflns_limit_l_min -17
_diffrn_reflns_number 17593
_diffrn_reflns_point_group_measured_fraction_full 0.983
_diffrn_reflns_point_group_measured_fraction_max 0.989
_diffrn_reflns_theta_full 25.242
_diffrn_reflns_theta_max 29.993
_diffrn_reflns_theta_min 4.039
_exptl_absorpt_coefficient_mu 0.090
_exptl_absorpt_correction_T_max 0.7454
_exptl_absorpt_correction_T_min 0.7064
_exptl_absorpt_correction_type multi-scan
_exptl_absorpt_process_details 'SADABS (Bruker, 2016)'
_exptl_crystal_colour colourless
_exptl_crystal_density_diffrn 1.376
_exptl_crystal_description BLOCK
_exptl_crystal_F_000 608
_exptl_crystal_size_max 0.200
_exptl_crystal_size_mid 0.150
_exptl_crystal_size_min 0.150
_refine_diff_density_max 0.274
_refine_diff_density_min -0.177
_refine_diff_density_rms 0.037
_refine_ls_extinction_method none
_refine_ls_goodness_of_fit_ref 1.104
_refine_ls_hydrogen_treatment constr
_refine_ls_matrix_type full
_refine_ls_number_parameters 102
_refine_ls_number_reflns 2018
_refine_ls_number_restraints 0
_refine_ls_restrained_S_all 1.104
_refine_ls_R_factor_all 0.0532
_refine_ls_R_factor_gt 0.0452
_refine_ls_shift/su_max 0.000
_refine_ls_shift/su_mean 0.000
_refine_ls_structure_factor_coef Fsqd
_refine_ls_weighting_details 'w=1/[\s^2^(Fo^2^)+(0.0666P)^2^+0.6403P] where P=(Fo^2^+2Fc^2^)/3'
_refine_ls_weighting_scheme calc
_refine_ls_wR_factor_gt 0.1272
_refine_ls_wR_factor_ref 0.1381
_reflns_Friedel_coverage 0.000
_reflns_number_gt 1712
_reflns_number_total 2018
_reflns_threshold_expression 'I > 2\s(I)'
_cod_data_source_file d2ra05849a2.cif
_cod_data_source_block shelx
_cod_original_sg_symbol_H-M 'C 2/c'
_cod_database_code 7245731
_shelx_shelxl_version_number 2018/3
_shelx_space_group_comment
;
The symmetry employed for this shelxl refinement is uniquely defined
by the following loop, which should always be used as a source of
symmetry information in preference to the above space-group names.
They are only intended as comments.
;
_shelx_estimated_absorpt_t_min 0.982
_shelx_estimated_absorpt_t_max 0.987

loop_
_space_group_symop_operation_xyz
'x, y, z'
'-x, y, -z+1/2'
'x+1/2, y+1/2, z'
'-x+1/2, y+1/2, -z+1/2'
'-x, -y, -z'
'x, -y, z-1/2'
'-x+1/2, -y+1/2, -z'
'x+1/2, -y+1/2, z-1/2'

loop_
_atom_site_label
_atom_site_type_symbol
_atom_site_fract_x
_atom_site_fract_y
_atom_site_fract_z
_atom_site_U_iso_or_equiv
_atom_site_adp_type
_atom_site_occupancy
_atom_site_site_symmetry_order
_atom_site_calc_flag
_atom_site_refinement_flags_posn
_atom_site_refinement_flags_adp
_atom_site_refinement_flags_occupancy
_atom_site_disorder_assembly
_atom_site_disorder_group
C1 C 0.36443(15) 0.25576(14) 0.79126(11) 0.0509(4) Uani 1 1 d . . . . .
H1 H 0.345038 0.250681 0.711302 0.061 Uiso 1 1 calc R U . . .
C2 C 0.41739(16) 0.15538(13) 0.85898(12) 0.0509(3) Uani 1 1 d . . . . .
H2 H 0.431016 0.086380 0.823811 0.061 Uiso 1 1 calc R U . . .
C3 C 0.44979(14) 0.15823(11) 0.97872(11) 0.0415(3) Uani 1 1 d . . . . .
H3 H 0.487110 0.092688 1.025835 0.050 Uiso 1 1 calc R U . . .
C4 C 0.42429(10) 0.26297(10) 1.02565(9) 0.0325(2) Uani 1 1 d . . . . .
C5 C 0.36813(11) 0.35718(10) 0.94688(10) 0.0345(3) Uani 1 1 d . . . . .
C6 C 0.39440(12) 0.41989(10) 1.12494(10) 0.0367(3) Uani 1 1 d . . . . .
H6 H 0.392359 0.468680 1.184845 0.044 Uiso 1 1 calc R U . . .
C7 C 0.44333(11) 0.30530(10) 1.14037(9) 0.0332(2) Uani 1 1 d . . . . .
C8 C 0.500000 0.23803(14) 1.250000 0.0335(3) Uani 1 2 d S T P . .
C9 C 0.28565(16) 0.56233(13) 0.95850(14) 0.0535(4) Uani 1 1 d . . . . .
H9A H 0.286748 0.615358 1.019612 0.080 Uiso 1 1 calc R U . . .
H9B H 0.195353 0.547065 0.906573 0.080 Uiso 1 1 calc R U . . .
H9C H 0.332506 0.598008 0.915336 0.080 Uiso 1 1 calc R U . . .
N1 N 0.33928(12) 0.35875(10) 0.83200(9) 0.0441(3) Uani 1 1 d . . . . .
N2 N 0.34944(10) 0.45169(9) 1.00967(8) 0.0382(3) Uani 1 1 d . . . . .
O1 O 0.500000 0.12863(11) 1.250000 0.0468(3) Uani 1 2 d S T P . .

loop_
_atom_site_aniso_label
_atom_site_aniso_U_11
_atom_site_aniso_U_22
_atom_site_aniso_U_33
_atom_site_aniso_U_23
_atom_site_aniso_U_13
_atom_site_aniso_U_12
C1 0.0630(8) 0.0602(9) 0.0303(6) -0.0052(5) 0.0188(6) -0.0058(7)
C2 0.0666(9) 0.0499(8) 0.0401(7) -0.0106(5) 0.0249(6) -0.0013(6)
C3 0.0526(7) 0.0366(6) 0.0370(6) -0.0035(4) 0.0192(5) 0.0010(5)
C4 0.0356(5) 0.0327(5) 0.0289(5) -0.0013(4) 0.0123(4) -0.0031(4)
C5 0.0353(5) 0.0369(6) 0.0299(5) 0.0006(4) 0.0111(4) -0.0030(4)
C6 0.0427(6) 0.0344(5) 0.0313(5) -0.0015(4) 0.0124(4) 0.0017(4)
C7 0.0392(5) 0.0316(5) 0.0278(5) -0.0011(4) 0.0121(4) -0.0008(4)
C8 0.0405(7) 0.0315(7) 0.0291(7) 0.000 0.0140(6) 0.000
C9 0.0587(8) 0.0414(7) 0.0540(8) 0.0114(6) 0.0148(6) 0.0129(6)
N1 0.0489(6) 0.0508(6) 0.0301(5) 0.0035(4) 0.0126(4) -0.0039(5)
N2 0.0432(5) 0.0339(5) 0.0343(5) 0.0032(4) 0.0113(4) 0.0041(4)
O1 0.0677(9) 0.0304(6) 0.0393(6) 0.000 0.0177(6) 0.000

loop_
_atom_type_symbol
_atom_type_description
_atom_type_scat_dispersion_real
_atom_type_scat_dispersion_imag
_atom_type_scat_source
C C 0.0033 0.0016 'International Tables Vol C Tables 4.2.6.8 and 6.1.1.4'
H H 0.0000 0.0000 'International Tables Vol C Tables 4.2.6.8 and 6.1.1.4'
N N 0.0061 0.0033 'International Tables Vol C Tables 4.2.6.8 and 6.1.1.4'
O O 0.0106 0.0060 'International Tables Vol C Tables 4.2.6.8 and 6.1.1.4'

loop_
_geom_angle_atom_site_label_1
_geom_angle_atom_site_label_2
_geom_angle_atom_site_label_3
_geom_angle
_geom_angle_site_symmetry_1
_geom_angle_site_symmetry_3
_geom_angle_publ_flag
N1 C1 C2 125.13(12) . . ?
N1 C1 H1 117.4 . . ?
C2 C1 H1 117.4 . . ?
C3 C2 C1 119.99(12) . . ?
C3 C2 H2 120.0 . . ?
C1 C2 H2 120.0 . . ?
C2 C3 C4 117.28(12) . . ?
C2 C3 H3 121.4 . . ?
C4 C3 H3 121.4 . . ?
C3 C4 C5 116.92(10) . . ?
C3 C4 C7 136.09(11) . . ?
C5 C4 C7 106.97(10) . . ?
N1 C5 N2 124.52(11) . . ?
N1 C5 C4 127.40(11) . . ?
N2 C5 C4 108.06(10) . . ?
N2 C6 C7 110.62(10) . . ?
N2 C6 H6 124.7 . . ?
C7 C6 H6 124.7 . . ?
C6 C7 C4 105.90(9) . . ?
C6 C7 C8 127.76(10) . . ?
C4 C7 C8 126.32(10) . . ?
O1 C8 C7 121.12(7) . . ?
O1 C8 C7 121.12(7) . 2_657 ?
C7 C8 C7 117.75(13) . 2_657 ?
N2 C9 H9A 109.5 . . ?
N2 C9 H9B 109.5 . . ?
H9A C9 H9B 109.5 . . ?
N2 C9 H9C 109.5 . . ?
H9A C9 H9C 109.5 . . ?
H9B C9 H9C 109.5 . . ?
C5 N1 C1 113.23(11) . . ?
C6 N2 C5 108.41(9) . . ?
C6 N2 C9 126.86(11) . . ?
C5 N2 C9 124.64(11) . . ?

loop_
_geom_bond_atom_site_label_1
_geom_bond_atom_site_label_2
_geom_bond_distance
_geom_bond_site_symmetry_2
_geom_bond_publ_flag
C1 N1 1.3343(18) . ?
C1 C2 1.391(2) . ?
C1 H1 0.9300 . ?
C2 C3 1.3841(18) . ?
C2 H2 0.9300 . ?
C3 C4 1.3892(16) . ?
C3 H3 0.9300 . ?
C4 C5 1.4088(15) . ?
C4 C7 1.4346(14) . ?
C5 N1 1.3319(15) . ?
C5 N2 1.3785(15) . ?
C6 N2 1.3639(14) . ?
C6 C7 1.3800(15) . ?
C6 H6 0.9300 . ?
C7 C8 1.4643(13) . ?
C8 O1 1.2307(19) . ?
C9 N2 1.4466(16) . ?
C9 H9A 0.9600 . ?
C9 H9B 0.9600 . ?
C9 H9C 0.9600 . ?

loop_
_geom_torsion_atom_site_label_1
_geom_torsion_atom_site_label_2
_geom_torsion_atom_site_label_3
_geom_torsion_atom_site_label_4
_geom_torsion
_geom_torsion_site_symmetry_1
_geom_torsion_site_symmetry_2
_geom_torsion_site_symmetry_3
_geom_torsion_site_symmetry_4
_geom_torsion_publ_flag
N1 C1 C2 C3 -0.8(2) . . . . ?
C1 C2 C3 C4 1.4(2) . . . . ?
C2 C3 C4 C5 -0.26(18) . . . . ?
C2 C3 C4 C7 -178.48(13) . . . . ?
C3 C4 C5 N1 -1.81(18) . . . . ?
C7 C4 C5 N1 176.90(11) . . . . ?
C3 C4 C5 N2 179.42(10) . . . . ?
C7 C4 C5 N2 -1.87(13) . . . . ?
N2 C6 C7 C4 -1.29(13) . . . . ?
N2 C6 C7 C8 -179.75(10) . . . . ?
C3 C4 C7 C6 -179.75(13) . . . . ?
C5 C4 C7 C6 1.91(12) . . . . ?
C3 C4 C7 C8 -1.3(2) . . . . ?
C5 C4 C7 C8 -179.59(9) . . . . ?
C6 C7 C8 O1 155.86(9) . . . . ?
C4 C7 C8 O1 -22.30(13) . . . . ?
C6 C7 C8 C7 -24.14(9) . . . 2_657 ?
C4 C7 C8 C7 157.70(13) . . . 2_657 ?
N2 C5 N1 C1 -179.04(12) . . . . ?
C4 C5 N1 C1 2.38(19) . . . . ?
C2 C1 N1 C5 -1.0(2) . . . . ?
C7 C6 N2 C5 0.14(14) . . . . ?
C7 C6 N2 C9 176.85(12) . . . . ?
N1 C5 N2 C6 -177.71(11) . . . . ?
C4 C5 N2 C6 1.10(13) . . . . ?
N1 C5 N2 C9 5.49(19) . . . . ?
C4 C5 N2 C9 -175.70(12) . . . . ?
